data_7052711
loop_
_publ_author_name
'Vasudevan, Kalyan V.'
'Cowley, Alan H.'

_publ_section_title
;
 New bimetallic complexes supported by a tetrakis(imino)pyracene (TIP)
 ligand
;
_journal_issue 10
_journal_name_full 'New Journal of Chemistry'
_journal_page_first 2043
_journal_paper_doi 10.1039/c1nj20128j
_journal_volume 35
_journal_year 2011
_chemical_formula_moiety 'C62 H72 I6 In2 N4, C H2 Cl2'
_chemical_formula_sum 'C63 H74 Cl2 I6 In2 N4'
_chemical_formula_weight 1949.20
_space_group_IT_number 14
_symmetry_cell_setting monoclinic
_symmetry_space_group_name_Hall '-P 2yn'
_symmetry_space_group_name_H-M 'P 1 21/n 1'
_atom_sites_solution_hydrogens geom
_atom_sites_solution_primary direct
_atom_sites_solution_secondary difmap
_audit_creation_method
;
manual editing of the .cif file
created by SHELXTL Ver. 6.10
;
_cell_angle_alpha 90.000
_cell_angle_beta 95.681(5)
_cell_angle_gamma 90.000
_cell_formula_units_Z 2
_cell_length_a 10.370(5)
_cell_length_b 22.405(5)
_cell_length_c 15.448(5)
_cell_measurement_temperature 153(2)
_cell_volume 3572(2)
_computing_cell_refinement 'Collect software, Nonius B.V. 1998'
_computing_data_collection 'Collect software, Nonius B.V. 1998'
_computing_data_reduction
;
DENZO and Scalepack (Otwinoski and Minor, 1997)
;
_computing_molecular_graphics 'XP SHELXTL/PC, Siemens Analytical'
_computing_structure_refinement 'XL SHELXTL/PC, Siemens Analytical'
_computing_structure_solution
;
SIR97 - Altomare A., Burla M.C., Camalli M., Cascarano G.L., Giacovazzo C.,
Guagliardi A., Moliterni A.G.G., Polidori G.,Spagna R.
;
_diffrn_ambient_temperature 153(2)
_diffrn_measured_fraction_theta_full 0.998
_diffrn_measured_fraction_theta_max 0.998
_diffrn_measurement_device_type 'Nonius Kappa CCD'
_diffrn_measurement_method \w-scan
_diffrn_radiation_monochromator graphite
_diffrn_radiation_source 'fine-focus sealed tube'
_diffrn_radiation_type MoK\a
_diffrn_radiation_wavelength 0.71069
_diffrn_reflns_av_R_equivalents 0.0558
_diffrn_reflns_av_sigmaI/netI 0.1280
_diffrn_reflns_limit_h_max 13
_diffrn_reflns_limit_h_min -13
_diffrn_reflns_limit_k_max 29
_diffrn_reflns_limit_k_min -26
_diffrn_reflns_limit_l_max 20
_diffrn_reflns_limit_l_min -20
_diffrn_reflns_number 13664
_diffrn_reflns_theta_full 27.45
_diffrn_reflns_theta_max 27.45
_diffrn_reflns_theta_min 1.61
_exptl_absorpt_coefficient_mu 1.037
_exptl_absorpt_correction_T_max 0.846
_exptl_absorpt_correction_T_min 0.653
_exptl_absorpt_correction_type multi-scan
_exptl_absorpt_process_details 'DENZO and Scalepack (Otwinoski and Minor, 1997)'
_exptl_crystal_colour red
_exptl_crystal_density_diffrn 1.353
_exptl_crystal_density_method 'not measured'
_exptl_crystal_description block
_exptl_crystal_F_000 1512
_exptl_crystal_size_max 0.13
_exptl_crystal_size_mid 0.11
_exptl_crystal_size_min 0.05
_platon_squeeze_details
;
;
_refine_diff_density_max 1.267
_refine_diff_density_min -1.084
_refine_diff_density_rms 0.256
_refine_ls_extinction_method none
_refine_ls_goodness_of_fit_ref 0.921
_refine_ls_hydrogen_treatment constr
_refine_ls_matrix_type full
_refine_ls_number_parameters 342
_refine_ls_number_reflns 8143
_refine_ls_number_restraints 0
_refine_ls_restrained_S_all 0.921
_refine_ls_R_factor_all 0.1168
_refine_ls_R_factor_gt 0.0545
_refine_ls_shift/su_max 0.001
_refine_ls_shift/su_mean 0.000
_refine_ls_structure_factor_coef Fsqd
_refine_ls_weighting_details 'calc w=1/[\s^2^(Fo^2^)+(0.0684P)^2^+0.0000P] where P=(Fo^2^+2Fc^2^)/3'
_refine_ls_weighting_scheme calc
_refine_ls_wR_factor_gt 0.1248
_refine_ls_wR_factor_ref 0.1400
_reflns_number_gt 4614
_reflns_number_total 8143
_reflns_threshold_expression >2sigma(I)
_cod_data_source_file c1nj20128j.txt
_cod_data_source_block kvkv129asq
_cod_original_sg_symbol_Hall -p2yn
_cod_original_sg_symbol_H-M p21/n
_cod_database_code 7052711

loop_
_symmetry_equiv_pos_as_xyz
'x, y, z'
'-x+1/2, y+1/2, -z+1/2'
'-x, -y, -z'
'x-1/2, -y-1/2, z-1/2'

loop_
_atom_site_label
_atom_site_type_symbol
_atom_site_fract_x
_atom_site_fract_y
_atom_site_fract_z
_atom_site_U_iso_or_equiv
_atom_site_adp_type
_atom_site_occupancy
_atom_site_symmetry_multiplicity
_atom_site_calc_flag
_atom_site_refinement_flags
C1 C 0.3764(7) -0.0954(3) 0.3905(5) 0.0204(16) Uani 1 1 d .
C2 C 0.4467(6) -0.0776(3) 0.4780(4) 0.0143(15) Uani 1 1 d .
C3 C 0.4687(7) -0.0159(3) 0.4679(4) 0.0180(16) Uani 1 1 d .
C4 C 0.4244(6) 0.0109(3) 0.3871(4) 0.0161(15) Uani 1 1 d .
C5 C 0.3666(6) -0.0399(3) 0.3338(4) 0.0151(15) Uani 1 1 d .
C6 C 0.4941(7) -0.1049(3) 0.5543(4) 0.0207(16) Uani 1 1 d .
H6 H 0.4844 -0.1459 0.5606 0.025 Uiso 1 1 calc R
C7 C 0.5565(6) -0.0717(3) 0.6226(4) 0.0149(15) Uani 1 1 d .
H7 H 0.5853 -0.0905 0.6747 0.018 Uiso 1 1 calc R
C8 C 0.3673(6) -0.1990(3) 0.4107(4) 0.0168(16) Uani 1 1 d .
C9 C 0.4845(7) -0.2292(3) 0.3989(5) 0.0247(18) Uani 1 1 d .
C10 C 0.5110(8) -0.2790(3) 0.4539(5) 0.034(2) Uani 1 1 d .
H10 H 0.5873 -0.3001 0.4498 0.041 Uiso 1 1 calc R
C11 C 0.4304(8) -0.2975(3) 0.5125(5) 0.035(2) Uani 1 1 d .
H11 H 0.4517 -0.3307 0.5472 0.042 Uiso 1 1 calc R
C12 C 0.3145(8) -0.2664(3) 0.5206(5) 0.0316(19) Uani 1 1 d .
H12 H 0.2599 -0.2791 0.5611 0.038 Uiso 1 1 calc R
C13 C 0.2793(7) -0.2159(3) 0.4680(4) 0.0184(16) Uani 1 1 d .
C14 C 0.5796(7) -0.2082(3) 0.3374(5) 0.0313(19) Uani 1 1 d .
H14 H 0.5298 -0.1855 0.2912 0.038 Uiso 1 1 calc R
C15 C 0.6787(7) -0.1664(4) 0.3809(7) 0.055(3) Uani 1 1 d .
H15A H 0.6365 -0.1311 0.3992 0.083 Uiso 1 1 calc R
H15B H 0.7398 -0.1557 0.3407 0.083 Uiso 1 1 calc R
H15C H 0.7234 -0.1857 0.4307 0.083 Uiso 1 1 calc R
C16 C 0.6470(9) -0.2580(4) 0.2936(7) 0.055(3) Uani 1 1 d .
H16A H 0.7036 -0.2413 0.2544 0.082 Uiso 1 1 calc R
H16B H 0.5834 -0.2828 0.2617 0.082 Uiso 1 1 calc R
H16C H 0.6966 -0.2815 0.3369 0.082 Uiso 1 1 calc R
C17 C 0.1557(7) -0.1829(3) 0.4795(5) 0.0301(19) Uani 1 1 d .
H17 H 0.1476 -0.1502 0.4371 0.036 Uiso 1 1 calc R
C18 C 0.0410(8) -0.2233(4) 0.4607(6) 0.050(2) Uani 1 1 d .
H18A H 0.0357 -0.2360 0.4011 0.075 Uiso 1 1 calc R
H18B H -0.0366 -0.2022 0.4708 0.075 Uiso 1 1 calc R
H18C H 0.0506 -0.2575 0.4981 0.075 Uiso 1 1 calc R
C19 C 0.1525(10) -0.1564(4) 0.5684(6) 0.061(3) Uani 1 1 d .
H19A H 0.1522 -0.1879 0.6106 0.091 Uiso 1 1 calc R
H19B H 0.0757 -0.1327 0.5698 0.091 Uiso 1 1 calc R
H19C H 0.2276 -0.1318 0.5818 0.091 Uiso 1 1 calc R
C20 C 0.3479(7) 0.0075(3) 0.1992(4) 0.0178(16) Uani 1 1 d .
C21 C 0.2463(7) 0.0464(3) 0.1751(4) 0.0231(17) Uani 1 1 d .
C22 C 0.2773(8) 0.0966(3) 0.1291(5) 0.0299(19) Uani 1 1 d .
H22 H 0.2117 0.1235 0.1114 0.036 Uiso 1 1 calc R
C23 C 0.3987(8) 0.1084(3) 0.1088(5) 0.037(2) Uani 1 1 d .
H23 H 0.4155 0.1433 0.0794 0.045 Uiso 1 1 calc R
C24 C 0.4977(8) 0.0685(3) 0.1319(5) 0.034(2) Uani 1 1 d .
H24 H 0.5807 0.0767 0.1173 0.041 Uiso 1 1 calc R
C25 C 0.4753(7) 0.0161(3) 0.1765(5) 0.0262(18) Uani 1 1 d .
C26 C 0.1102(7) 0.0347(3) 0.1977(5) 0.0284(18) Uani 1 1 d .
H26 H 0.1108 -0.0034 0.2288 0.034 Uiso 1 1 calc R
C27 C 0.0158(9) 0.0294(5) 0.1185(6) 0.068(3) Uani 1 1 d .
H27A H 0.0060 0.0675 0.0902 0.102 Uiso 1 1 calc R
H27B H -0.0665 0.0164 0.1350 0.102 Uiso 1 1 calc R
H27C H 0.0474 0.0009 0.0793 0.102 Uiso 1 1 calc R
C28 C 0.0613(9) 0.0818(4) 0.2561(7) 0.064(3) Uani 1 1 d .
H28A H 0.1189 0.0846 0.3086 0.095 Uiso 1 1 calc R
H28B H -0.0238 0.0712 0.2702 0.095 Uiso 1 1 calc R
H28C H 0.0578 0.1196 0.2267 0.095 Uiso 1 1 calc R
C29 C 0.5876(7) -0.0279(3) 0.1986(5) 0.0282(18) Uani 1 1 d .
H29 H 0.5534 -0.0632 0.2261 0.034 Uiso 1 1 calc R
C30 C 0.6935(8) -0.0002(4) 0.2625(6) 0.051(3) Uani 1 1 d .
H30A H 0.7242 0.0360 0.2382 0.076 Uiso 1 1 calc R
H30B H 0.7641 -0.0278 0.2730 0.076 Uiso 1 1 calc R
H30C H 0.6585 0.0086 0.3163 0.076 Uiso 1 1 calc R
C31 C 0.6450(8) -0.0481(4) 0.1147(6) 0.043(2) Uani 1 1 d .
H31A H 0.5801 -0.0690 0.0778 0.064 Uiso 1 1 calc R
H31B H 0.7175 -0.0740 0.1296 0.064 Uiso 1 1 calc R
H31C H 0.6733 -0.0137 0.0845 0.064 Uiso 1 1 calc R
N1 N 0.3420(5) -0.1456(2) 0.3574(4) 0.0162(13) Uani 1 1 d .
N2 N 0.3277(5) -0.0448(2) 0.2538(3) 0.0154(12) Uani 1 1 d .
In1 In 0.23802(5) -0.14496(2) 0.21395(3) 0.01921(15) Uani 1 1 d .
I1 I -0.00709(5) -0.12286(2) 0.25104(4) 0.03327(16) Uani 1 1 d .
I2 I 0.25048(7) -0.26641(2) 0.20312(4) 0.0563(2) Uani 1 1 d .
I3 I 0.29112(6) -0.11590(3) 0.05080(4) 0.0512(2) Uani 1 1 d .

loop_
_atom_site_aniso_label
_atom_site_aniso_U_11
_atom_site_aniso_U_22
_atom_site_aniso_U_33
_atom_site_aniso_U_23
_atom_site_aniso_U_13
_atom_site_aniso_U_12
C1 0.025(4) 0.016(4) 0.020(4) -0.002(3) 0.003(3) 0.004(3)
C2 0.025(4) 0.011(3) 0.006(3) -0.005(3) 0.000(3) -0.003(3)
C3 0.027(4) 0.014(4) 0.012(4) 0.002(3) -0.003(3) -0.001(3)
C4 0.018(4) 0.013(3) 0.017(4) -0.006(3) 0.001(3) -0.003(3)
C5 0.025(4) 0.011(3) 0.011(4) 0.001(3) 0.007(3) 0.002(3)
C6 0.031(4) 0.016(3) 0.015(4) 0.000(3) 0.003(3) -0.004(3)
C7 0.022(4) 0.012(3) 0.009(3) 0.000(3) -0.006(3) 0.000(3)
C8 0.022(4) 0.017(3) 0.009(4) -0.002(3) -0.011(3) -0.001(3)
C9 0.023(4) 0.020(4) 0.029(5) -0.011(3) -0.009(3) -0.003(3)
C10 0.035(5) 0.021(4) 0.042(5) -0.006(4) -0.023(4) 0.003(3)
C11 0.049(6) 0.024(4) 0.029(5) 0.013(4) -0.013(4) 0.008(4)
C12 0.045(5) 0.031(4) 0.020(4) 0.004(4) 0.005(4) -0.005(4)
C13 0.030(4) 0.014(3) 0.011(4) -0.002(3) -0.001(3) -0.006(3)
C14 0.024(4) 0.036(4) 0.033(5) 0.004(4) 0.004(4) -0.001(4)
C15 0.023(5) 0.057(6) 0.089(8) -0.007(6) 0.022(5) -0.010(4)
C16 0.054(6) 0.048(5) 0.064(7) -0.020(5) 0.022(5) 0.005(5)
C17 0.033(5) 0.028(4) 0.031(5) 0.003(4) 0.009(4) 0.001(4)
C18 0.044(6) 0.046(5) 0.062(7) 0.010(5) 0.012(5) -0.002(4)
C19 0.072(7) 0.062(6) 0.054(7) -0.016(5) 0.030(6) -0.002(5)
C20 0.029(4) 0.012(3) 0.012(4) -0.003(3) -0.002(3) -0.004(3)
C21 0.034(5) 0.020(4) 0.014(4) -0.007(3) -0.009(3) 0.003(3)
C22 0.048(5) 0.020(4) 0.021(4) 0.013(3) -0.001(4) 0.008(4)
C23 0.049(6) 0.028(4) 0.037(5) 0.009(4) 0.015(4) -0.005(4)
C24 0.037(5) 0.039(5) 0.030(5) 0.005(4) 0.014(4) -0.006(4)
C25 0.026(4) 0.033(4) 0.020(4) 0.000(4) 0.002(3) -0.004(3)
C26 0.022(4) 0.026(4) 0.035(5) 0.004(4) -0.010(4) 0.003(3)
C27 0.040(6) 0.106(9) 0.054(7) 0.000(6) -0.012(5) -0.003(6)
C28 0.057(7) 0.057(6) 0.082(8) -0.030(6) 0.033(6) -0.009(5)
C29 0.021(4) 0.036(4) 0.029(5) 0.005(4) 0.009(3) 0.004(3)
C30 0.031(5) 0.082(7) 0.038(6) -0.021(5) -0.004(4) 0.010(5)
C31 0.034(5) 0.050(5) 0.045(6) -0.016(5) 0.005(4) 0.001(4)
N1 0.018(3) 0.015(3) 0.016(3) -0.002(3) 0.000(3) 0.001(2)
N2 0.016(3) 0.016(3) 0.014(3) -0.002(3) -0.002(3) 0.000(2)
In1 0.0214(3) 0.0198(3) 0.0155(3) -0.0024(2) -0.0028(2) -0.0013(2)
I1 0.0233(3) 0.0394(3) 0.0376(3) 0.0016(3) 0.0057(2) -0.0007(2)
I2 0.0907(5) 0.0231(3) 0.0478(4) -0.0127(3) -0.0305(4) 0.0120(3)
I3 0.0732(5) 0.0609(4) 0.0218(3) -0.0154(3) 0.0166(3) -0.0438(3)

loop_
_atom_type_symbol
_atom_type_description
_atom_type_scat_dispersion_real
_atom_type_scat_dispersion_imag
_atom_type_scat_source
C C 0.0033 0.0016 'International Tables Vol C Tables 4.2.6.8 and 6.1.1.4'
H H 0.0000 0.0000 'International Tables Vol C Tables 4.2.6.8 and 6.1.1.4'
N N 0.0061 0.0033 'International Tables Vol C Tables 4.2.6.8 and 6.1.1.4'
Cl Cl 0.1484 0.1585 'International Tables Vol C Tables 4.2.6.8 and 6.1.1.4'
In In -0.7276 1.3100 'International Tables Vol C Tables 4.2.6.8 and 6.1.1.4'
I I -0.4742 1.8119 'International Tables Vol C Tables 4.2.6.8 and 6.1.1.4'

loop_
_geom_angle_atom_site_label_1
_geom_angle_atom_site_label_2
_geom_angle_atom_site_label_3
_geom_angle
_geom_angle_site_symmetry_1
N1 C1 C5 119.5(6) .
N1 C1 C2 132.7(6) .
C5 C1 C2 107.3(5) .
C6 C2 C3 118.8(6) .
C6 C2 C1 138.1(6) .
C3 C2 C1 103.0(5) .
C3 C3 C2 120.8(8) 3_656
C3 C3 C4 121.2(7) 3_656
C2 C3 C4 118.0(6) .
C7 C4 C3 118.2(6) 3_656
C7 C4 C5 137.9(6) 3_656
C3 C4 C5 103.8(5) .
N2 C5 C4 132.5(6) .
N2 C5 C1 119.2(6) .
C4 C5 C1 107.8(6) .
C2 C6 C7 120.7(6) .
C2 C6 H6 119.7 .
C7 C6 H6 119.7 .
C4 C7 C6 120.1(6) 3_656
C4 C7 H7 119.9 3_656
C6 C7 H7 119.9 .
C13 C8 C9 125.3(6) .
C13 C8 N1 119.4(6) .
C9 C8 N1 115.2(6) .
C8 C9 C10 114.7(7) .
C8 C9 C14 123.5(6) .
C10 C9 C14 121.7(7) .
C11 C10 C9 123.2(8) .
C11 C10 H10 118.4 .
C9 C10 H10 118.4 .
C10 C11 C12 119.8(7) .
C10 C11 H11 120.1 .
C12 C11 H11 120.1 .
C11 C12 C13 121.2(7) .
C11 C12 H12 119.4 .
C13 C12 H12 119.4 .
C8 C13 C12 115.8(7) .
C8 C13 C17 124.3(6) .
C12 C13 C17 119.9(6) .
C15 C14 C16 109.6(7) .
C15 C14 C9 112.0(7) .
C16 C14 C9 114.2(6) .
C15 C14 H14 106.9 .
C16 C14 H14 106.9 .
C9 C14 H14 106.9 .
C14 C15 H15A 109.5 .
C14 C15 H15B 109.5 .
H15A C15 H15B 109.5 .
C14 C15 H15C 109.5 .
H15A C15 H15C 109.5 .
H15B C15 H15C 109.5 .
C14 C16 H16A 109.5 .
C14 C16 H16B 109.5 .
H16A C16 H16B 109.5 .
C14 C16 H16C 109.5 .
H16A C16 H16C 109.5 .
H16B C16 H16C 109.5 .
C19 C17 C18 109.1(7) .
C19 C17 C13 113.5(7) .
C18 C17 C13 110.4(6) .
C19 C17 H17 107.9 .
C18 C17 H17 107.9 .
C13 C17 H17 107.9 .
C17 C18 H18A 109.5 .
C17 C18 H18B 109.5 .
H18A C18 H18B 109.5 .
C17 C18 H18C 109.5 .
H18A C18 H18C 109.5 .
H18B C18 H18C 109.5 .
C17 C19 H19A 109.5 .
C17 C19 H19B 109.5 .
H19A C19 H19B 109.5 .
C17 C19 H19C 109.5 .
H19A C19 H19C 109.5 .
H19B C19 H19C 109.5 .
C21 C20 C25 123.3(6) .
C21 C20 N2 120.4(6) .
C25 C20 N2 116.2(6) .
C22 C21 C20 116.0(7) .
C22 C21 C26 122.0(6) .
C20 C21 C26 122.0(6) .
C23 C22 C21 123.1(7) .
C23 C22 H22 118.4 .
C21 C22 H22 118.4 .
C22 C23 C24 119.9(7) .
C22 C23 H23 120.1 .
C24 C23 H23 120.1 .
C23 C24 C25 121.2(7) .
C23 C24 H24 119.4 .
C25 C24 H24 119.4 .
C24 C25 C20 116.4(7) .
C24 C25 C29 119.3(7) .
C20 C25 C29 124.3(6) .
C27 C26 C28 108.3(7) .
C27 C26 C21 112.0(7) .
C28 C26 C21 113.2(6) .
C27 C26 H26 107.7 .
C28 C26 H26 107.7 .
C21 C26 H26 107.7 .
C26 C27 H27A 109.5 .
C26 C27 H27B 109.5 .
H27A C27 H27B 109.5 .
C26 C27 H27C 109.5 .
H27A C27 H27C 109.5 .
H27B C27 H27C 109.5 .
C26 C28 H28A 109.5 .
C26 C28 H28B 109.5 .
H28A C28 H28B 109.5 .
C26 C28 H28C 109.5 .
H28A C28 H28C 109.5 .
H28B C28 H28C 109.5 .
C30 C29 C25 111.1(6) .
C30 C29 C31 110.4(6) .
C25 C29 C31 110.4(6) .
C30 C29 H29 108.3 .
C25 C29 H29 108.3 .
C31 C29 H29 108.3 .
C29 C30 H30A 109.5 .
C29 C30 H30B 109.5 .
H30A C30 H30B 109.5 .
C29 C30 H30C 109.5 .
H30A C30 H30C 109.5 .
H30B C30 H30C 109.5 .
C29 C31 H31A 109.5 .
C29 C31 H31B 109.5 .
H31A C31 H31B 109.5 .
C29 C31 H31C 109.5 .
H31A C31 H31C 109.5 .
H31B C31 H31C 109.5 .
C1 N1 C8 118.0(6) .
C1 N1 In1 117.0(4) .
C8 N1 In1 124.9(4) .
C5 N2 C20 116.1(5) .
C5 N2 In1 113.4(4) .
C20 N2 In1 130.5(4) .
N1 In1 N2 69.44(17) .
N1 In1 I1 98.84(13) .
N2 In1 I1 96.81(12) .
N1 In1 I3 139.11(13) .
N2 In1 I3 84.72(13) .
I1 In1 I3 115.74(3) .
N1 In1 I2 91.79(12) .
N2 In1 I2 153.79(12) .
I1 In1 I2 104.27(3) .
I3 In1 I2 99.62(3) .

loop_
_geom_bond_atom_site_label_1
_geom_bond_atom_site_label_2
_geom_bond_distance
_geom_bond_site_symmetry_2
C1 N1 1.273(8) .
C1 C5 1.519(9) .
C1 C2 1.524(9) .
C2 C6 1.375(9) .
C2 C3 1.414(8) .
C3 C3 1.335(12) 3_656
C3 C4 1.420(9) .
C4 C7 1.387(9) 3_656
C4 C5 1.495(9) .
C5 N2 1.267(8) .
C6 C7 1.396(9) .
C6 H6 0.9300 .
C7 C4 1.387(9) 3_656
C7 H7 0.9300 .
C8 C13 1.386(9) .
C8 C9 1.418(9) .
C8 N1 1.462(8) .
C9 C10 1.412(10) .
C9 C14 1.512(10) .
C10 C11 1.356(11) .
C10 H10 0.9300 .
C11 C12 1.405(11) .
C11 H11 0.9300 .
C12 C13 1.418(10) .
C12 H12 0.9300 .
C13 C17 1.505(10) .
C14 C15 1.499(10) .
C14 C16 1.512(10) .
C14 H14 0.9800 .
C15 H15A 0.9600 .
C15 H15B 0.9600 .
C15 H15C 0.9600 .
C16 H16A 0.9600 .
C16 H16B 0.9600 .
C16 H16C 0.9600 .
C17 C19 1.501(11) .
C17 C18 1.500(11) .
C17 H17 0.9800 .
C18 H18A 0.9600 .
C18 H18B 0.9600 .
C18 H18C 0.9600 .
C19 H19A 0.9600 .
C19 H19B 0.9600 .
C19 H19C 0.9600 .
C20 C21 1.391(9) .
C20 C25 1.413(10) .
C20 N2 1.470(8) .
C21 C22 1.385(10) .
C21 C26 1.510(10) .
C22 C23 1.353(11) .
C22 H22 0.9300 .
C23 C24 1.382(11) .
C23 H23 0.9300 .
C24 C25 1.391(10) .
C24 H24 0.9300 .
C25 C29 1.539(10) .
C26 C27 1.494(10) .
C26 C28 1.507(11) .
C26 H26 0.9800 .
C27 H27A 0.9600 .
C27 H27B 0.9600 .
C27 H27C 0.9600 .
C28 H28A 0.9600 .
C28 H28B 0.9600 .
C28 H28C 0.9600 .
C29 C30 1.534(10) .
C29 C31 1.546(11) .
C29 H29 0.9800 .
C30 H30A 0.9600 .
C30 H30B 0.9600 .
C30 H30C 0.9600 .
C31 H31A 0.9600 .
C31 H31B 0.9600 .
C31 H31C 0.9600 .
N1 In1 2.366(5) .
N2 In1 2.483(5) .
In1 I1 2.7060(14) .
In1 I3 2.7118(11) .
In1 I2 2.7301(9) .

loop_
_geom_torsion_atom_site_label_1
_geom_torsion_atom_site_label_2
_geom_torsion_atom_site_label_3
_geom_torsion_atom_site_label_4
_geom_torsion
_geom_torsion_site_symmetry_1
_geom_torsion_site_symmetry_4
N1 C1 C2 C6 -3.9(14) . .
C5 C1 C2 C6 -174.8(8) . .
N1 C1 C2 C3 172.5(7) . .
C5 C1 C2 C3 1.6(7) . .
C6 C2 C3 C3 -1.7(12) . 3_656
C1 C2 C3 C3 -179.0(9) . 3_656
C6 C2 C3 C4 177.1(6) . .
C1 C2 C3 C4 -0.2(8) . .
C3 C3 C4 C7 -2.4(12) 3_656 3_656
C2 C3 C4 C7 178.8(6) . 3_656
C3 C3 C4 C5 177.5(9) 3_656 .
C2 C3 C4 C5 -1.4(8) . .
C7 C4 C5 N2 10.5(14) 3_656 .
C3 C4 C5 N2 -169.3(7) . .
C7 C4 C5 C1 -177.9(8) 3_656 .
C3 C4 C5 C1 2.3(7) . .
N1 C1 C5 N2 -1.8(10) . .
C2 C1 C5 N2 170.5(6) . .
N1 C1 C5 C4 -174.8(6) . .
C2 C1 C5 C4 -2.5(7) . .
C3 C2 C6 C7 3.5(10) . .
C1 C2 C6 C7 179.5(7) . .
C2 C6 C7 C4 -2.3(10) . 3_656
C13 C8 C9 C10 -2.3(10) . .
N1 C8 C9 C10 176.9(6) . .
C13 C8 C9 C14 -178.2(6) . .
N1 C8 C9 C14 1.1(9) . .
C8 C9 C10 C11 1.1(10) . .
C14 C9 C10 C11 177.1(7) . .
C9 C10 C11 C12 -0.3(12) . .
C10 C11 C12 C13 0.4(11) . .
C9 C8 C13 C12 2.4(10) . .
N1 C8 C13 C12 -176.7(6) . .
C9 C8 C13 C17 179.8(6) . .
N1 C8 C13 C17 0.6(10) . .
C11 C12 C13 C8 -1.4(10) . .
C11 C12 C13 C17 -178.9(7) . .
C8 C9 C14 C15 89.8(9) . .
C10 C9 C14 C15 -85.9(8) . .
C8 C9 C14 C16 -145.0(7) . .
C10 C9 C14 C16 39.4(10) . .
C8 C13 C17 C19 -115.7(8) . .
C12 C13 C17 C19 61.5(9) . .
C8 C13 C17 C18 121.5(7) . .
C12 C13 C17 C18 -61.3(9) . .
C25 C20 C21 C22 -2.3(10) . .
N2 C20 C21 C22 175.4(6) . .
C25 C20 C21 C26 177.8(6) . .
N2 C20 C21 C26 -4.5(10) . .
C20 C21 C22 C23 -0.6(11) . .
C26 C21 C22 C23 179.3(7) . .
C21 C22 C23 C24 2.0(13) . .
C22 C23 C24 C25 -0.5(13) . .
C23 C24 C25 C20 -2.1(11) . .
C23 C24 C25 C29 178.3(7) . .
C21 C20 C25 C24 3.6(11) . .
N2 C20 C25 C24 -174.2(6) . .
C21 C20 C25 C29 -176.8(6) . .
N2 C20 C25 C29 5.4(10) . .
C22 C21 C26 C27 60.5(9) . .
C20 C21 C26 C27 -119.6(8) . .
C22 C21 C26 C28 -62.4(10) . .
C20 C21 C26 C28 117.5(8) . .
C24 C25 C29 C30 65.1(9) . .
C20 C25 C29 C30 -114.5(8) . .
C24 C25 C29 C31 -57.7(9) . .
C20 C25 C29 C31 122.7(8) . .
C5 C1 N1 C8 172.7(6) . .
C2 C1 N1 C8 2.7(11) . .
C5 C1 N1 In1 -8.4(8) . .
C2 C1 N1 In1 -178.4(6) . .
C13 C8 N1 C1 84.7(8) . .
C9 C8 N1 C1 -94.6(7) . .
C13 C8 N1 In1 -94.1(6) . .
C9 C8 N1 In1 86.6(6) . .
C4 C5 N2 C20 4.0(10) . .
C1 C5 N2 C20 -166.8(6) . .
C4 C5 N2 In1 -178.9(6) . .
C1 C5 N2 In1 10.3(7) . .
C21 C20 N2 C5 -100.7(7) . .
C25 C20 N2 C5 77.1(8) . .
C21 C20 N2 In1 82.7(7) . .
C25 C20 N2 In1 -99.4(6) . .
C1 N1 In1 N2 9.6(5) . .
C8 N1 In1 N2 -171.6(5) . .
C1 N1 In1 I1 -84.4(5) . .
C8 N1 In1 I1 94.4(5) . .
C1 N1 In1 I3 63.9(5) . .
C8 N1 In1 I3 -117.3(5) . .
C1 N1 In1 I2 170.9(5) . .
C8 N1 In1 I2 -10.3(5) . .
C5 N2 In1 N1 -10.3(4) . .
C20 N2 In1 N1 166.3(6) . .
C5 N2 In1 I1 86.6(4) . .
C20 N2 In1 I1 -96.8(5) . .
C5 N2 In1 I3 -158.0(5) . .
C20 N2 In1 I3 18.6(5) . .
C5 N2 In1 I2 -57.0(6) . .
C20 N2 In1 I2 119.7(5) . .

loop_
_platon_squeeze_void_nr
_platon_squeeze_void_average_x
_platon_squeeze_void_average_y
_platon_squeeze_void_average_z
_platon_squeeze_void_volume
_platon_squeeze_void_count_electrons
1 0.000 0.000 0.000 127.8 74.4
2 0.100 0.686 0.266 37.6 7.3
3 0.069 0.317 0.136 10.1 2.0
4 0.187 0.111 0.347 7.0 1.2
5 0.500 0.500 0.500 127.8 75.0
6 0.401 0.186 0.233 37.6 6.1
7 0.315 0.610 0.151 6.9 1.4
8 0.431 0.817 0.364 10.1 2.0
9 0.600 0.814 0.766 37.6 7.1
10 0.569 0.183 0.636 10.1 2.1
11 0.687 0.389 0.847 7.1 1.2
12 0.901 0.314 0.733 37.5 6.0
13 0.815 0.889 0.651 7.0 1.1
14 0.931 0.683 0.864 10.1 2.0
